data_4301919
loop_
_publ_author_name
'Jae-Hyuk Her'
'Peter W. Stephens'
'Jordi Ribas-Ari\~no'
'Juan J. Novoa'
'William W. Shum'
'Joel S. Miller'

_publ_contact_author_address
;
Department of Physics & Astronomy
Stony Brook University
Stony Brook
NY 11794-3800 
USA
;
_publ_contact_author_email pstephens@sunysb.edu
_publ_contact_author_fax 631-632-8176
_publ_contact_author_name 'Peter Stephens'
_publ_contact_author_phone 631-632-8156
_publ_section_title
;
Structure and Magnetic Interactions in the Organic-Based Ferromagnet
Decamethylferrocenium Tetracyanoethenide, [FeCp*2].+[TCNE].-
;
_journal_name_full 'Inorganic Chemistry'
_journal_page_first 3296
_journal_page_last 3307
_journal_paper_doi 10.1021/ic801679m
_journal_volume 48
_journal_year 2009
_chemical_formula_moiety 'C20 H30 Fe 1+, C6 N4 1-'
_chemical_formula_structural '(Fe(C5(C H3)5)2) (C2(C N)4)'
_chemical_formula_sum 'C26 H30 Fe N4'
_chemical_formula_weight 454.4
_chemical_name_systematic
; 
decamethylferrocenium tetracyanoethenide
;
_space_group_crystal_system monoclinic
_space_group_IT_number 14
_space_group_name_H-M_alt 'P 1 21/c 1'
_symmetry_space_group_name_Hall '-P 2ybc'
_symmetry_space_group_name_H-M 'P 1 21/c 1'
_cell_angle_alpha 90
_cell_angle_beta 113.231(2)
_cell_angle_gamma 90
_cell_formula_units_Z 4
_cell_length_a 9.6637(7)
_cell_length_b 14.1217(10)
_cell_length_c 18.6256(13)
_cell_measurement_temperature 12
_cell_volume 2335.7(3)
_computing_cell_refinement TOPAS-Academic
_computing_data_collection Super
_computing_data_reduction TOPAS-Academic
_computing_molecular_graphics Diamond
_computing_structure_refinement TOPAS-Academic
_computing_structure_solution TOPAS-Academic
_diffrn_ambient_temperature 12
_diffrn_detector 'NaI scintillation counter'
_diffrn_measurement_device_type 'Huber diffractometer'
_diffrn_radiation_monochromator 'Si(111) double reflection monochromator'
_diffrn_radiation_type synchrotron
_diffrn_radiation_wavelength 0.699532
_diffrn_source synchrotron
_exptl_absorpt_correction_type none
_pd_char_colour black
_pd_instr_location
; 
X3B1, National Synchrotron Light Source, Brookhaven National Laboratory
;
_pd_meas_2theta_range_inc .005
_pd_meas_2theta_range_max 37.170
_pd_meas_2theta_range_min 1.500
_pd_meas_number_of_points 7135
_pd_meas_scan_method step
_pd_proc_2theta_range_inc 0.005
_pd_proc_2theta_range_max 37.17
_pd_proc_2theta_range_min 3.3
_pd_proc_ls_background_function
;
Manual extraction
;
_pd_proc_ls_pref_orient_corr
; 
none
;
_pd_proc_ls_profile_function
;
Simple_Axial_model function with Rp=9999,Rs=330 in TOPAS-Academic
;
_pd_proc_ls_prof_R_factor 0.035
_pd_proc_ls_prof_wR_expected 0.022
_pd_proc_ls_prof_wR_factor 0.042
_pd_proc_wavelength 0.699532
_pd_spec_mounting
;
glass capillary(diameter 1mm)
;
_pd_spec_mount_mode transmission
_pd_spec_shape cylinder
_refine_ls_extinction_method none
_refine_ls_goodness_of_fit_all 1.945
_refine_ls_hydrogen_treatment mixed
_refine_ls_number_parameters 48
_refine_ls_shift/su_max .001
_refine_ls_weighting_details 1/(sigma*sigma)
_refine_ls_weighting_scheme sigma
_cod_data_source_file ic801679m_si_002.cif
_cod_data_source_block 12K
_cod_database_code 4301919

loop_
_symmetry_equiv_pos_site_id
_symmetry_equiv_pos_as_xyz
1 'x, y, z'
2 '-x, y+1/2, -z+1/2'
3 '-x, -y, -z'
4 'x, -y+1/2, z+1/2'

loop_
_atom_site_aniso_label
_atom_site_aniso_U_11
_atom_site_aniso_U_22
_atom_site_aniso_U_33
_atom_site_aniso_U_12
_atom_site_aniso_U_13
_atom_site_aniso_U_23
_atom_site_aniso_type_symbol
? ? ? ? ? ? ? ?

loop_
_atom_site_label
_atom_site_type_symbol
_atom_site_symmetry_multiplicity
_atom_site_fract_x
_atom_site_fract_y
_atom_site_fract_z
_atom_site_occupancy
_atom_site_B_iso_or_equiv
C1 C 4 0.9572807 0.283828 0.1835682 1 1.147490
C2 C 4 0.9339499 0.1869139 0.1824843 1 1.147490
C3 C 4 1.006993 0.1454252 0.1396899 1 1.147490
C4 C 4 1.075467 0.2166979 0.1143254 1 1.147490
C5 C 4 1.044743 0.3022355 0.1414437 1 1.147490
C6 C 4 0.895747 0.3591541 0.2250262 1 1.147490
C7 C 4 0.84148 0.1337339 0.2225051 1 1.147490
C8 C 4 1.011377 0.03723204 0.1229661 1 1.147490
C9 C 4 1.170647 0.2030108 0.06396873 1 1.147490
C10 C 4 1.099183 0.4019696 0.1270453 1 1.147490
Fe11 Fe 4 0.84259 0.23896 0.06808 1 3.820820
C12 C 4 0.6347416 0.3073466 0.01525125 1 1.147490
C13 C 4 0.7221796 0.3263236 -0.02678445 1 1.147490
C14 C 4 0.7533902 0.2410677 -0.05411305 1 1.147490
C15 C 4 0.6852414 0.1693995 -0.02896736 1 1.147490
C16 C 4 0.6119126 0.2103621 0.01390214 1 1.147490
C17 C 4 0.5727501 0.3821937 0.05687849 1 1.147490
C18 C 4 0.7761291 0.4263341 -0.04089574 1 1.147490
C19 C 4 0.8487243 0.2280304 -0.1044616 1 1.147490
C20 C 4 0.6902117 0.06133159 -0.04597315 1 1.147490
C21 C 4 0.5196502 0.1566098 0.05374048 1 1.147490
H6a H 4 0.7857392 0.3253543 0.219243 1 1.147490
H6b H 4 0.9885746 0.3598625 0.285598 1 1.147490
H6c H 4 0.8872592 0.4236667 0.1875311 1 1.147490
H7a H 4 0.8043164 0.06850988 0.1844363 1 1.147490
H7b H 4 0.9304471 0.1227619 0.2833628 1 1.147490
H7c H 4 0.751104 0.1877467 0.2164103 1 1.147490
H8a H 4 0.9253883 0.03276186 0.06070058 1 1.147490
H8b H 4 1.133296 0.028004 0.1318007 1 1.147490
H8c H 4 0.9772767 0.005799073 0.169421 1 1.147490
H9a H 4 1.227839 0.133094 0.08724386 1 1.147490
H9b H 4 1.079182 0.2020527 0.002997557 1 1.147490
H9c H 4 1.244622 0.2681765 0.08065925 1 1.147490
H10a H 4 1.121876 0.3879607 0.07288831 1 1.147490
H10b H 4 0.9970878 0.4467859 0.1189385 1 1.147490
H10c H 4 1.201295 0.4127648 0.1833031 1 1.147490
H17a H 4 0.6090639 0.3501034 0.1171848 1 1.147490
H17b H 4 0.6352048 0.447916 0.05183286 1 1.147490
H17c H 4 0.4481228 0.3797831 0.018982 1 1.147490
H18a H 4 0.7238201 0.4731252 -0.009093201 1 1.147490
H18b H 4 0.9026074 0.4174541 -0.01258233 1 1.147490
H18c H 4 0.7244639 0.4301406 -0.106898 1 1.147490
H19a H 4 0.9248358 0.2921489 -0.08617385 1 1.147490
H19b H 4 0.9034737 0.1570739 -0.08268137 1 1.147490
H19c H 4 0.7576307 0.2294299 -0.1655316 1 1.147490
H20a H 4 0.7888077 0.05849389 -0.06417635 1 1.147490
H20b H 4 0.7091731 0.02991842 0.01302967 1 1.147490
H20c H 4 0.5747275 0.05050354 -0.09386648 1 1.147490
H21a H 4 0.5718411 0.08366311 0.06135549 1 1.147490
H21b H 4 0.5473045 0.1999223 0.1087479 1 1.147490
H21c H 4 0.4013192 0.1638221 0.007736043 1 1.147490
C22 C 4 0.33092 0.33663 0.81797 1 2.538820
C23 C 4 0.3631381 0.2538838 0.8052993 1 2.538820
C24 C 4 0.375834 0.4176016 0.7875464 1 2.538820
C25 C 4 0.2468672 0.3561793 0.8637862 1 2.538820
C26 C 4 0.4471909 0.2343345 0.7594831 1 2.538820
C27 C 4 0.3182241 0.1729122 0.8357229 1 2.538820
N28 N 4 0.4149261 0.4831844 0.7613843 1 2.538820
N29 N 4 0.1769237 0.3698324 0.9020814 1 2.538820
N30 N 4 0.5171343 0.2206814 0.7211878 1 2.538820
N31 N 4 0.2791319 0.1073294 0.8618849 1 2.538820

loop_
_atom_type_symbol
_atom_type_description
_atom_type_scat_dispersion_real
_atom_type_scat_dispersion_imag
_atom_type_scat_source
_atom_type_scat_length_neutron
? ? ? ? ? ?

loop_
_geom_angle_atom_site_label_1
_geom_angle_atom_site_label_2
_geom_angle_atom_site_label_3
_geom_angle
_geom_angle_site_symmetry_1
_geom_angle_site_symmetry_2
_geom_angle_site_symmetry_3
_geom_angle_publ_flag
C2 C1 C5 108.00 1_555 1_555 1_555 no
C2 C1 C6 126.00 1_555 1_555 1_555 no
C2 C1 Fe11 70.65 1_555 1_555 1_555 no
C5 C1 C6 126.00 1_555 1_555 1_555 no
C5 C1 Fe11 70.65 1_555 1_555 1_555 no
C6 C1 Fe11 124.30 1_555 1_555 1_555 no
C3 C2 C1 108.00 1_555 1_555 1_555 no
C3 C2 C7 126.01 1_555 1_555 1_555 no
C3 C2 Fe11 70.66 1_555 1_555 1_555 no
C1 C2 C7 125.99 1_555 1_555 1_555 no
C1 C2 Fe11 70.66 1_555 1_555 1_555 no
C7 C2 Fe11 124.30 1_555 1_555 1_555 no
C2 C3 C4 108.00 1_555 1_555 1_555 no
C2 C3 C8 126.00 1_555 1_555 1_555 no
C2 C3 Fe11 70.66 1_555 1_555 1_555 no
C4 C3 C8 126.00 1_555 1_555 1_555 no
C4 C3 Fe11 70.66 1_555 1_555 1_555 no
C8 C3 Fe11 124.30 1_555 1_555 1_555 no
C3 C4 C5 108.00 1_555 1_555 1_555 no
C3 C4 C9 126.00 1_555 1_555 1_555 no
C3 C4 Fe11 70.65 1_555 1_555 1_555 no
C5 C4 C9 126.00 1_555 1_555 1_555 no
C5 C4 Fe11 70.65 1_555 1_555 1_555 no
C9 C4 Fe11 124.30 1_555 1_555 1_555 no
C1 C5 C4 108.00 1_555 1_555 1_555 no
C1 C5 C10 126.00 1_555 1_555 1_555 no
C1 C5 Fe11 70.66 1_555 1_555 1_555 no
C4 C5 C10 126.01 1_555 1_555 1_555 no
C4 C5 Fe11 70.66 1_555 1_555 1_555 no
C10 C5 Fe11 124.31 1_555 1_555 1_555 no
H6a C6 H6b 116.40 1_555 1_555 1_555 no
H6a C6 H6c 116.39 1_555 1_555 1_555 no
H6a C6 C1 101.08 1_555 1_555 1_555 no
H6b C6 H6c 116.40 1_555 1_555 1_555 no
H6b C6 C1 101.08 1_555 1_555 1_555 no
H6c C6 C1 101.08 1_555 1_555 1_555 no
H7a C7 H7b 116.40 1_555 1_555 1_555 no
H7a C7 H7c 116.40 1_555 1_555 1_555 no
H7a C7 C2 101.07 1_555 1_555 1_555 no
H7b C7 H7c 116.41 1_555 1_555 1_555 no
H7b C7 C2 101.08 1_555 1_555 1_555 no
H7c C7 C2 101.08 1_555 1_555 1_555 no
H8c C8 H8a 116.40 1_555 1_555 1_555 no
H8c C8 H8b 116.40 1_555 1_555 1_555 no
H8c C8 C3 101.08 1_555 1_555 1_555 no
H8a C8 H8b 116.39 1_555 1_555 1_555 no
H8a C8 C3 101.08 1_555 1_555 1_555 no
H8b C8 C3 101.08 1_555 1_555 1_555 no
H9a C9 H9b 116.39 1_555 1_555 1_555 no
H9a C9 H9c 116.40 1_555 1_555 1_555 no
H9a C9 C4 101.08 1_555 1_555 1_555 no
H9b C9 H9c 116.40 1_555 1_555 1_555 no
H9b C9 C4 101.08 1_555 1_555 1_555 no
H9c C9 C4 101.08 1_555 1_555 1_555 no
H10b C10 H10c 116.41 1_555 1_555 1_555 no
H10b C10 H10a 116.40 1_555 1_555 1_555 no
H10b C10 C5 101.08 1_555 1_555 1_555 no
H10c C10 H10a 116.38 1_555 1_555 1_555 no
H10c C10 C5 101.09 1_555 1_555 1_555 no
H10a C10 C5 101.08 1_555 1_555 1_555 no
C13 C12 C16 108.00 1_555 1_555 1_555 no
C13 C12 C17 126.01 1_555 1_555 1_555 no
C13 C12 Fe11 70.65 1_555 1_555 1_555 no
C16 C12 C17 126.00 1_555 1_555 1_555 no
C16 C12 Fe11 70.65 1_555 1_555 1_555 no
C17 C12 Fe11 124.30 1_555 1_555 1_555 no
C12 C13 C14 108.01 1_555 1_555 1_555 no
C12 C13 C18 126.00 1_555 1_555 1_555 no
C12 C13 Fe11 70.66 1_555 1_555 1_555 no
C14 C13 C18 125.99 1_555 1_555 1_555 no
C14 C13 Fe11 70.66 1_555 1_555 1_555 no
C18 C13 Fe11 124.30 1_555 1_555 1_555 no
C13 C14 C15 108.00 1_555 1_555 1_555 no
C13 C14 C19 126.00 1_555 1_555 1_555 no
C13 C14 Fe11 70.65 1_555 1_555 1_555 no
C15 C14 C19 126.00 1_555 1_555 1_555 no
C15 C14 Fe11 70.66 1_555 1_555 1_555 no
C19 C14 Fe11 124.30 1_555 1_555 1_555 no
C14 C15 C16 108.00 1_555 1_555 1_555 no
C14 C15 C20 126.01 1_555 1_555 1_555 no
C14 C15 Fe11 70.65 1_555 1_555 1_555 no
C16 C15 C20 125.99 1_555 1_555 1_555 no
C16 C15 Fe11 70.66 1_555 1_555 1_555 no
C20 C15 Fe11 124.30 1_555 1_555 1_555 no
C12 C16 C15 108.00 1_555 1_555 1_555 no
C12 C16 C21 126.00 1_555 1_555 1_555 no
C12 C16 Fe11 70.65 1_555 1_555 1_555 no
C15 C16 C21 126.00 1_555 1_555 1_555 no
C15 C16 Fe11 70.66 1_555 1_555 1_555 no
C21 C16 Fe11 124.30 1_555 1_555 1_555 no
H17a C17 H17b 116.40 1_555 1_555 1_555 no
H17a C17 H17c 116.40 1_555 1_555 1_555 no
H17a C17 C12 101.08 1_555 1_555 1_555 no
H17b C17 H17c 116.39 1_555 1_555 1_555 no
H17b C17 C12 101.08 1_555 1_555 1_555 no
H17c C17 C12 101.08 1_555 1_555 1_555 no
H18b C18 H18c 116.41 1_555 1_555 1_555 no
H18b C18 H18a 116.39 1_555 1_555 1_555 no
H18b C18 C13 101.08 1_555 1_555 1_555 no
H18c C18 H18a 116.40 1_555 1_555 1_555 no
H18c C18 C13 101.09 1_555 1_555 1_555 no
H18a C18 C13 101.08 1_555 1_555 1_555 no
H19a C19 H19b 116.40 1_555 1_555 1_555 no
H19a C19 H19c 116.40 1_555 1_555 1_555 no
H19a C19 C14 101.08 1_555 1_555 1_555 no
H19b C19 H19c 116.40 1_555 1_555 1_555 no
H19b C19 C14 101.08 1_555 1_555 1_555 no
H19c C19 C14 101.08 1_555 1_555 1_555 no
H20b C20 H20a 116.40 1_555 1_555 1_555 no
H20b C20 H20c 116.40 1_555 1_555 1_555 no
H20b C20 C15 101.08 1_555 1_555 1_555 no
H20a C20 H20c 116.39 1_555 1_555 1_555 no
H20a C20 C15 101.08 1_555 1_555 1_555 no
H20c C20 C15 101.08 1_555 1_555 1_555 no
H21a C21 H21b 116.40 1_555 1_555 1_555 no
H21a C21 H21c 116.39 1_555 1_555 1_555 no
H21a C21 C16 101.08 1_555 1_555 1_555 no
H21b C21 H21c 116.39 1_555 1_555 1_555 no
H21b C21 C16 101.08 1_555 1_555 1_555 no
H21c C21 C16 101.08 1_555 1_555 1_555 no
C23 C22 C24 122.53 1_555 1_555 1_555 no
C23 C22 C25 122.53 1_555 1_555 1_555 no
C24 C22 C25 114.94 1_555 1_555 1_555 no
C22 C23 C26 122.52 1_555 1_555 1_555 no
C22 C23 C27 122.53 1_555 1_555 1_555 no
C26 C23 C27 114.95 1_555 1_555 1_555 no
N28 C24 C22 178.20 1_555 1_555 1_555 no
N29 C25 C22 178.21 1_555 1_555 1_555 no
N30 C26 C23 178.22 1_555 1_555 1_555 no
N31 C27 C23 178.20 1_555 1_555 1_555 no
C13 Fe11 C1 125.62 1_555 1_555 1_555 no
C13 Fe11 C2 159.76 1_555 1_555 1_555 no
C13 Fe11 C3 160.13 1_555 1_555 1_555 no
C13 Fe11 C14 38.69 1_555 1_555 1_555 no
C13 Fe11 C4 125.88 1_555 1_555 1_555 no
C13 Fe11 C5 111.39 1_555 1_555 1_555 no
C13 Fe11 C12 38.69 1_555 1_555 1_555 no
C13 Fe11 C15 64.82 1_555 1_555 1_555 no
C13 Fe11 C16 64.82 1_555 1_555 1_555 no
C1 Fe11 C2 38.69 1_555 1_555 1_555 no
C1 Fe11 C3 64.82 1_555 1_555 1_555 no
C1 Fe11 C14 159.76 1_555 1_555 1_555 no
C1 Fe11 C4 64.82 1_555 1_555 1_555 no
C1 Fe11 C5 38.69 1_555 1_555 1_555 no
C1 Fe11 C12 111.40 1_555 1_555 1_555 no
C1 Fe11 C15 160.13 1_555 1_555 1_555 no
C1 Fe11 C16 125.88 1_555 1_555 1_555 no
C2 Fe11 C3 38.69 1_555 1_555 1_555 no
C2 Fe11 C14 160.13 1_555 1_555 1_555 no
C2 Fe11 C4 64.82 1_555 1_555 1_555 no
C2 Fe11 C5 64.82 1_555 1_555 1_555 no
C2 Fe11 C12 125.63 1_555 1_555 1_555 no
C2 Fe11 C15 125.88 1_555 1_555 1_555 no
C2 Fe11 C16 111.40 1_555 1_555 1_555 no
C3 Fe11 C14 125.88 1_555 1_555 1_555 no
C3 Fe11 C4 38.69 1_555 1_555 1_555 no
C3 Fe11 C5 64.82 1_555 1_555 1_555 no
C3 Fe11 C12 159.76 1_555 1_555 1_555 no
C3 Fe11 C15 111.40 1_555 1_555 1_555 no
C3 Fe11 C16 125.63 1_555 1_555 1_555 no
C14 Fe11 C4 111.40 1_555 1_555 1_555 no
C14 Fe11 C5 125.62 1_555 1_555 1_555 no
C14 Fe11 C12 64.82 1_555 1_555 1_555 no
C14 Fe11 C15 38.69 1_555 1_555 1_555 no
C14 Fe11 C16 64.82 1_555 1_555 1_555 no
C4 Fe11 C5 38.69 1_555 1_555 1_555 no
C4 Fe11 C12 160.13 1_555 1_555 1_555 no
C4 Fe11 C15 125.63 1_555 1_555 1_555 no
C4 Fe11 C16 159.76 1_555 1_555 1_555 no
C5 Fe11 C12 125.88 1_555 1_555 1_555 no
C5 Fe11 C15 159.76 1_555 1_555 1_555 no
C5 Fe11 C16 160.13 1_555 1_555 1_555 no
C12 Fe11 C15 64.82 1_555 1_555 1_555 no
C12 Fe11 C16 38.69 1_555 1_555 1_555 no
C15 Fe11 C16 38.69 1_555 1_555 1_555 no

loop_
_geom_bond_atom_site_label_1
_geom_bond_atom_site_label_2
_geom_bond_distance
_geom_bond_site_symmetry_1
_geom_bond_site_symmetry_2
_geom_bond_publ_flag
C1 C2 1.386 1_555 1_555 no
C1 C5 1.386 1_555 1_555 no
C1 C6 1.563 1_555 1_555 no
C1 Fe11 2.092 1_555 1_555 no
C2 C3 1.386 1_555 1_555 no
C2 C1 1.386 1_555 1_555 no
C2 C7 1.563 1_555 1_555 no
C2 Fe11 2.092 1_555 1_555 no
C3 C2 1.386 1_555 1_555 no
C3 C4 1.386 1_555 1_555 no
C3 C8 1.563 1_555 1_555 no
C3 Fe11 2.092 1_555 1_555 no
C4 C3 1.386 1_555 1_555 no
C4 C5 1.386 1_555 1_555 no
C4 C9 1.563 1_555 1_555 no
C4 Fe11 2.092 1_555 1_555 no
C5 C1 1.386 1_555 1_555 no
C5 C4 1.386 1_555 1_555 no
C5 C10 1.563 1_555 1_555 no
C5 Fe11 2.092 1_555 1_555 no
C6 H6a 1.131 1_555 1_555 no
C6 H6b 1.131 1_555 1_555 no
C6 H6c 1.131 1_555 1_555 no
C6 C1 1.563 1_555 1_555 no
C7 H7a 1.131 1_555 1_555 no
C7 H7b 1.131 1_555 1_555 no
C7 H7c 1.131 1_555 1_555 no
C7 C2 1.563 1_555 1_555 no
C8 H8c 1.131 1_555 1_555 no
C8 H8a 1.131 1_555 1_555 no
C8 H8b 1.131 1_555 1_555 no
C8 C3 1.563 1_555 1_555 no
C9 H9a 1.131 1_555 1_555 no
C9 H9b 1.131 1_555 1_555 no
C9 H9c 1.131 1_555 1_555 no
C9 C4 1.563 1_555 1_555 no
C10 H10b 1.131 1_555 1_555 no
C10 H10c 1.131 1_555 1_555 no
C10 H10a 1.131 1_555 1_555 no
C10 C5 1.563 1_555 1_555 no
C12 C13 1.386 1_555 1_555 no
C12 C16 1.386 1_555 1_555 no
C12 C17 1.563 1_555 1_555 no
C12 Fe11 2.092 1_555 1_555 no
C13 C12 1.386 1_555 1_555 no
C13 C14 1.386 1_555 1_555 no
C13 C18 1.563 1_555 1_555 no
C13 Fe11 2.092 1_555 1_555 no
C14 C13 1.386 1_555 1_555 no
C14 C15 1.386 1_555 1_555 no
C14 C19 1.563 1_555 1_555 no
C14 Fe11 2.092 1_555 1_555 no
C15 C14 1.386 1_555 1_555 no
C15 C16 1.386 1_555 1_555 no
C15 C20 1.563 1_555 1_555 no
C15 Fe11 2.092 1_555 1_555 no
C16 C12 1.386 1_555 1_555 no
C16 C15 1.386 1_555 1_555 no
C16 C21 1.563 1_555 1_555 no
C16 Fe11 2.092 1_555 1_555 no
C17 H17a 1.131 1_555 1_555 no
C17 H17b 1.131 1_555 1_555 no
C17 H17c 1.131 1_555 1_555 no
C17 C12 1.563 1_555 1_555 no
C18 H18b 1.131 1_555 1_555 no
C18 H18c 1.131 1_555 1_555 no
C18 H18a 1.131 1_555 1_555 no
C18 C13 1.563 1_555 1_555 no
C19 H19a 1.131 1_555 1_555 no
C19 H19b 1.131 1_555 1_555 no
C19 H19c 1.131 1_555 1_555 no
C19 C14 1.563 1_555 1_555 no
C20 H20b 1.131 1_555 1_555 no
C20 H20a 1.131 1_555 1_555 no
C20 H20c 1.131 1_555 1_555 no
C20 C15 1.563 1_555 1_555 no
C21 H21a 1.131 1_555 1_555 no
C21 H21b 1.131 1_555 1_555 no
C21 H21c 1.131 1_555 1_555 no
C21 C16 1.563 1_555 1_555 no
C22 C23 1.255 1_555 1_555 no
C22 C24 1.418 1_555 1_555 no
C22 C25 1.418 1_555 1_555 no
C23 C22 1.255 1_555 1_555 no
C23 C26 1.418 1_555 1_555 no
C23 C27 1.418 1_555 1_555 no
C24 N28 1.176 1_555 1_555 no
C24 C22 1.418 1_555 1_555 no
C25 N29 1.176 1_555 1_555 no
C25 C22 1.418 1_555 1_555 no
C26 N30 1.176 1_555 1_555 no
C26 C23 1.418 1_555 1_555 no
C27 N31 1.176 1_555 1_555 no
C27 C23 1.418 1_555 1_555 no
H6a C6 1.131 1_555 1_555 no
H6b C6 1.131 1_555 1_555 no
H6c C6 1.131 1_555 1_555 no
H7a C7 1.131 1_555 1_555 no
H7b C7 1.131 1_555 1_555 no
H7c C7 1.131 1_555 1_555 no
H8a C8 1.131 1_555 1_555 no
H8b C8 1.131 1_555 1_555 no
H8c C8 1.131 1_555 1_555 no
H9a C9 1.131 1_555 1_555 no
H9b C9 1.131 1_555 1_555 no
H9c C9 1.131 1_555 1_555 no
H10a C10 1.131 1_555 1_555 no
H10b C10 1.131 1_555 1_555 no
H10c C10 1.131 1_555 1_555 no
H17a C17 1.131 1_555 1_555 no
H17b C17 1.131 1_555 1_555 no
H17c C17 1.131 1_555 1_555 no
H18a C18 1.131 1_555 1_555 no
H18b C18 1.131 1_555 1_555 no
H18c C18 1.131 1_555 1_555 no
H19a C19 1.131 1_555 1_555 no
H19b C19 1.131 1_555 1_555 no
H19c C19 1.131 1_555 1_555 no
H20a C20 1.131 1_555 1_555 no
H20b C20 1.131 1_555 1_555 no
H20c C20 1.131 1_555 1_555 no
H21a C21 1.131 1_555 1_555 no
H21b C21 1.131 1_555 1_555 no
H21c C21 1.131 1_555 1_555 no
N28 C24 1.176 1_555 1_555 no
N29 C25 1.176 1_555 1_555 no
N30 C26 1.176 1_555 1_555 no
N31 C27 1.176 1_555 1_555 no
Fe11 C13 2.092 1_555 1_555 no
Fe11 C1 2.092 1_555 1_555 no
Fe11 C2 2.092 1_555 1_555 no
Fe11 C3 2.092 1_555 1_555 no
Fe11 C14 2.092 1_555 1_555 no
Fe11 C4 2.092 1_555 1_555 no
Fe11 C5 2.092 1_555 1_555 no
Fe11 C12 2.092 1_555 1_555 no
Fe11 C15 2.092 1_555 1_555 no
Fe11 C16 2.092 1_555 1_555 no
